data_7134169
loop_
_publ_author_name
'de Jong, Jorn'
'Siegler, Maxime A.'
'Wezenberg, Sander J.'

_publ_section_title
;
 A photoswitchable [2]catenane receptor.
;
_journal_name_full 'Chemical communications (Cambridge, England)'
_journal_paper_doi 10.1039/d4cc05934d
_journal_year 2025
_chemical_formula_moiety 'C30 H36 N3 O8, C46 H44 N2 O8, 0.794(C H2 Cl2), Cl'
_chemical_formula_sum 'C76.79 H81.59 Cl2.59 N5 O16'
_chemical_formula_weight 1422.23
_space_group_crystal_system triclinic
_space_group_IT_number 2
_space_group_name_Hall '-P 1'
_space_group_name_H-M_alt 'P -1'
_atom_sites_solution_hydrogens mixed
_atom_sites_solution_primary direct
_atom_sites_solution_secondary difmap
_audit_creation_method SHELXL-2018/3
_audit_update_record
;
2024-11-05 deposited with the CCDC.	2024-12-20 downloaded from the CCDC.
;
_cell_angle_alpha 80.287(3)
_cell_angle_beta 65.353(3)
_cell_angle_gamma 69.019(3)
_cell_formula_units_Z 2
_cell_length_a 14.9514(4)
_cell_length_b 16.3606(7)
_cell_length_c 17.5556(7)
_cell_measurement_reflns_used 12750
_cell_measurement_temperature 110(2)
_cell_measurement_theta_max 67.2760
_cell_measurement_theta_min 2.7110
_cell_volume 3643.4(3)
_computing_cell_refinement 'CrysAlisPro 1.171.42.49 (Rigaku OD, 2022)'
_computing_data_collection 'CrysAlisPro 1.171.42.49 (Rigaku OD, 2022)'
_computing_data_reduction 'CrysAlisPro 1.171.42.49 (Rigaku OD, 2022)'
_computing_molecular_graphics 'SHELXTL v6.10 (Sheldrick, 2008)'
_computing_publication_material 'SHELXTL v6.10 (Sheldrick, 2008)'
_computing_structure_refinement 'SHELXL-2018/3 (Sheldrick, 2018)'
_computing_structure_solution 'SHELXS-2018/3 (Sheldrick, 2018)'
_diffrn_ambient_temperature 110(2)
_diffrn_measured_fraction_theta_full 0.997
_diffrn_measured_fraction_theta_max 0.997
_diffrn_measurement_device_type 'SuperNova, Dual, Cu at zero, Atlas'
_diffrn_measurement_method '\w scans'
_diffrn_radiation_monochromator mirror
_diffrn_radiation_source 'SuperNova (Cu) X-ray Source'
_diffrn_radiation_type CuK\a
_diffrn_radiation_wavelength 1.54178
_diffrn_reflns_av_R_equivalents 0.0445
_diffrn_reflns_av_unetI/netI 0.0400
_diffrn_reflns_Laue_measured_fraction_full 0.997
_diffrn_reflns_Laue_measured_fraction_max 0.997
_diffrn_reflns_limit_h_max 15
_diffrn_reflns_limit_h_min -17
_diffrn_reflns_limit_k_max 19
_diffrn_reflns_limit_k_min -19
_diffrn_reflns_limit_l_max 20
_diffrn_reflns_limit_l_min -20
_diffrn_reflns_number 48041
_diffrn_reflns_point_group_measured_fraction_full 0.997
_diffrn_reflns_point_group_measured_fraction_max 0.997
_diffrn_reflns_theta_full 67.248
_diffrn_reflns_theta_max 67.248
_diffrn_reflns_theta_min 2.770
_exptl_absorpt_coefficient_mu 1.582
_exptl_absorpt_correction_T_max 0.954
_exptl_absorpt_correction_T_min 0.774
_exptl_absorpt_correction_type analytical
_exptl_absorpt_process_details
;
CrysAlisPro 1.171.42.49 (Rigaku Oxford Diffraction, 2022)
Analytical numeric absorption correction using a multifaceted crystal
model based on expressions derived by R.C. Clark & J.S. Reid.
(Clark, R. C. & Reid, J. S. (1995). Acta Cryst. A51, 887-897)
Empirical absorption correction using spherical harmonics,
implemented in SCALE3 ABSPACK scaling algorithm.
;
_exptl_crystal_colour colorless
_exptl_crystal_density_diffrn 1.296
_exptl_crystal_description needle
_exptl_crystal_F_000 1499
_exptl_crystal_size_max 0.334
_exptl_crystal_size_mid 0.049
_exptl_crystal_size_min 0.039
_refine_diff_density_max 0.631
_refine_diff_density_min -0.461
_refine_diff_density_rms 0.049
_refine_ls_extinction_coef 0.00057(9)
_refine_ls_extinction_expression Fc^*^=kFc[1+0.001xFc^2^\l^3^/sin(2\q)]^-1/4^
_refine_ls_extinction_method 'SHELXL-2018/3 (Sheldrick 2018)'
_refine_ls_goodness_of_fit_ref 1.029
_refine_ls_hydrogen_treatment mixed
_refine_ls_matrix_type full
_refine_ls_number_parameters 1089
_refine_ls_number_reflns 13000
_refine_ls_number_restraints 652
_refine_ls_restrained_S_all 1.045
_refine_ls_R_factor_all 0.0757
_refine_ls_R_factor_gt 0.0500
_refine_ls_shift/su_max 0.001
_refine_ls_shift/su_mean 0.000
_refine_ls_structure_factor_coef Fsqd
_refine_ls_weighting_details 'w=1/[\s^2^(Fo^2^)+(0.0757P)^2^+1.1997P] where P=(Fo^2^+2Fc^2^)/3'
_refine_ls_weighting_scheme calc
_refine_ls_wR_factor_gt 0.1302
_refine_ls_wR_factor_ref 0.1465
_reflns_Friedel_coverage 0.000
_reflns_number_gt 9314
_reflns_number_total 13000
_reflns_threshold_expression 'I > 2\s(I)'
_cod_data_source_file d4cc05934d2.cif
_cod_data_source_block Z_1_Cl
_cod_database_code 7134169
_shelx_shelxl_version_number 2018/3
_shelx_space_group_comment
;
The symmetry employed for this shelxl refinement is uniquely defined
by the following loop, which should always be used as a source of
symmetry information in preference to the above space-group names.
They are only intended as comments.
;
_oxdiff_exptl_absorpt_empirical_full_min 0.738
_oxdiff_exptl_absorpt_empirical_full_max 1.362
_oxdiff_exptl_absorpt_empirical_details
;
Empirical correction (ABSPACK) includes:
- Absorption correction using spherical harmonics
- Frame scaling
- Detector area scaling
;

loop_
_space_group_symop_operation_xyz
'x, y, z'
'-x, -y, -z'

loop_
_atom_site_label
_atom_site_type_symbol
_atom_site_fract_x
_atom_site_fract_y
_atom_site_fract_z
_atom_site_U_iso_or_equiv
_atom_site_adp_type
_atom_site_occupancy
_atom_site_site_symmetry_order
_atom_site_calc_flag
_atom_site_refinement_flags_posn
_atom_site_refinement_flags_adp
_atom_site_refinement_flags_occupancy
_atom_site_disorder_assembly
_atom_site_disorder_group
C1 C 0.2505(2) 0.0914(2) 0.8933(2) 0.0557(8) Uani 1 1 d . . . . .
C2 C 0.2336(3) 0.0454(3) 0.9786(2) 0.0750(11) Uani 1 1 d . . . . .
H2A H 0.287758 -0.012508 0.973618 0.090 Uiso 1 1 calc R U . . .
H2B H 0.164578 0.036975 1.003653 0.090 Uiso 1 1 calc R U . . .
C3 C 0.2406(3) 0.1060(2) 1.0322(2) 0.0707(10) Uani 1 1 d . . . . .
H3A H 0.189877 0.106543 1.090729 0.085 Uiso 1 1 calc R U . . .
H3B H 0.311325 0.088010 1.032022 0.085 Uiso 1 1 calc R U . . .
C4 C 0.2149(2) 0.1937(2) 0.98962(19) 0.0536(8) Uani 1 1 d . . . . .
C5 C 0.1820(2) 0.2747(2) 1.02240(19) 0.0556(8) Uani 1 1 d . . . . .
H5 H 0.174396 0.279423 1.078130 0.067 Uiso 1 1 calc R U . . .
C6 C 0.1596(2) 0.3501(2) 0.97406(18) 0.0482(7) Uani 1 1 d . . . . .
H6 H 0.136367 0.406287 0.996624 0.058 Uiso 1 1 calc R U . . .
C7 C 0.17178(19) 0.34212(18) 0.89258(17) 0.0412(6) Uani 1 1 d . . . . .
C8 C 0.20507(19) 0.26025(18) 0.85879(18) 0.0421(6) Uani 1 1 d . . . . .
H8 H 0.213348 0.255687 0.802835 0.051 Uiso 1 1 calc R U . . .
C9 C 0.2261(2) 0.18503(19) 0.90772(19) 0.0473(7) Uani 1 1 d . . . . .
C11 C 0.0934(2) 0.49592(17) 0.87864(17) 0.0411(6) Uani 1 1 d . . . . .
H11A H 0.130296 0.509446 0.907962 0.049 Uiso 1 1 calc R U . . .
H11B H 0.024980 0.493797 0.920676 0.049 Uiso 1 1 calc R U . . .
C12 C 0.07826(19) 0.56610(17) 0.81397(16) 0.0377(6) Uani 1 1 d . . . . .
H12A H 0.059217 0.545872 0.774499 0.045 Uiso 1 1 calc R U . . .
H12B H 0.021708 0.619387 0.841291 0.045 Uiso 1 1 calc R U . . .
C14 C 0.16987(19) 0.66188(16) 0.72323(16) 0.0367(5) Uani 1 1 d . . . . .
C15 C 0.08484(19) 0.71559(17) 0.70672(17) 0.0390(6) Uani 1 1 d . . . . .
H15 H 0.022552 0.700906 0.729150 0.047 Uiso 1 1 calc R U . . .
C16 C 0.0895(2) 0.79171(17) 0.65709(17) 0.0402(6) Uani 1 1 d . . . . .
H16 H 0.030314 0.828447 0.646166 0.048 Uiso 1 1 calc R U . . .
C17 C 0.17976(19) 0.81365(16) 0.62390(17) 0.0381(6) Uani 1 1 d . . . . .
C18 C 0.2653(2) 0.75977(17) 0.64169(17) 0.0405(6) Uani 1 1 d . . . . .
H18 H 0.327391 0.774761 0.619847 0.049 Uiso 1 1 calc R U . . .
C19 C 0.2606(2) 0.68429(17) 0.69115(17) 0.0400(6) Uani 1 1 d . . . . .
H19 H 0.319204 0.648012 0.703063 0.048 Uiso 1 1 calc R U . . .
C21 C 0.1044(2) 0.94883(17) 0.56200(18) 0.0424(6) Uani 1 1 d . . . . .
H21A H 0.049068 0.970809 0.616840 0.051 Uiso 1 1 calc R U . . .
H21B H 0.076908 0.921437 0.534239 0.051 Uiso 1 1 calc R U . . .
C22 C 0.1371(2) 1.02285(17) 0.50847(18) 0.0448(6) Uani 1 1 d . . . . .
H22A H 0.074620 1.072583 0.509765 0.054 Uiso 1 1 calc R U . . .
H22B H 0.175754 1.042757 0.531633 0.054 Uiso 1 1 calc R U . . .
C24 C 0.2705(2) 1.03792(16) 0.37083(19) 0.0447(6) Uani 1 1 d . . . . .
C26 C 0.3296(2) 1.00894(17) 0.28180(18) 0.0449(6) Uani 1 1 d . . . . .
C27 C 0.4167(2) 1.0346(2) 0.2336(2) 0.0575(8) Uani 1 1 d . . . . .
H27 H 0.437814 1.068174 0.258030 0.069 Uiso 1 1 calc R U . . .
C28 C 0.4720(3) 1.0117(2) 0.1513(2) 0.0646(9) Uani 1 1 d . . . . .
H28 H 0.530662 1.030371 0.118840 0.077 Uiso 1 1 calc R U . . .
C29 C 0.4434(2) 0.9616(2) 0.1147(2) 0.0538(7) Uani 1 1 d . . . . .
H29 H 0.482365 0.946017 0.057595 0.065 Uiso 1 1 calc R U . . .
C30 C 0.3570(2) 0.93394(17) 0.16220(18) 0.0440(6) Uani 1 1 d . . . . .
C31 C 0.2995(2) 0.95953(16) 0.24492(17) 0.0408(6) Uani 1 1 d . . . . .
H31 H 0.239051 0.943240 0.276832 0.049 Uiso 1 1 calc R U . . .
C32 C 0.3352(2) 0.87362(17) 0.12144(17) 0.0413(6) Uani 1 1 d . . . . .
C35 C 0.2650(2) 0.75485(18) 0.14135(18) 0.0470(6) Uani 1 1 d . . . . .
H35A H 0.331416 0.725086 0.096133 0.056 Uiso 1 1 calc R U . . .
H35B H 0.211096 0.779133 0.117445 0.056 Uiso 1 1 calc R U . . .
C36 C 0.2348(2) 0.68964(17) 0.21065(18) 0.0416(6) Uani 1 1 d . . . . .
H36A H 0.169723 0.719064 0.257203 0.050 Uiso 1 1 calc R U . . .
H36B H 0.223593 0.643194 0.189538 0.050 Uiso 1 1 calc R U . . .
C38 C 0.31370(18) 0.58288(16) 0.29424(16) 0.0364(5) Uani 1 1 d . . . . .
C39 C 0.22887(18) 0.55230(16) 0.33135(16) 0.0346(5) Uani 1 1 d . . . . .
H39 H 0.166560 0.582998 0.322567 0.041 Uiso 1 1 calc R U . . .
C40 C 0.23586(17) 0.47675(16) 0.38122(15) 0.0340(5) Uani 1 1 d . . . . .
H40 H 0.178438 0.455279 0.405779 0.041 Uiso 1 1 calc R U . . .
C41 C 0.32572(18) 0.43229(15) 0.39556(16) 0.0338(5) Uani 1 1 d . . . . .
C42 C 0.40857(18) 0.46508(17) 0.36168(17) 0.0402(6) Uani 1 1 d . . . . .
H42 H 0.469510 0.436045 0.372882 0.048 Uiso 1 1 calc R U . . .
C43 C 0.40201(19) 0.54015(17) 0.31159(18) 0.0425(6) Uani 1 1 d . . . . .
H43 H 0.458540 0.562715 0.288812 0.051 Uiso 1 1 calc R U . . .
C45 C 0.42629(18) 0.29226(16) 0.43005(17) 0.0395(6) Uani 1 1 d . . . . .
H45A H 0.463815 0.309134 0.456580 0.047 Uiso 1 1 calc R U . . .
H45B H 0.468266 0.287170 0.369037 0.047 Uiso 1 1 calc R U . . .
C46 C 0.4099(2) 0.20665(17) 0.46652(18) 0.0437(6) Uani 1 1 d . . . . .
H46A H 0.356704 0.197767 0.452191 0.052 Uiso 1 1 calc R U . . .
H46B H 0.475534 0.157953 0.443146 0.052 Uiso 1 1 calc R U . . .
C48 C 0.35453(19) 0.13463(16) 0.59970(19) 0.0417(6) Uani 1 1 d . . . . .
C49 C 0.3547(2) 0.06572(17) 0.5622(2) 0.0480(7) Uani 1 1 d . . . . .
H49 H 0.371112 0.066731 0.503640 0.058 Uiso 1 1 calc R U . . .
C50 C 0.3299(2) -0.00456(18) 0.6133(2) 0.0560(8) Uani 1 1 d . . . . .
H50 H 0.329354 -0.052132 0.589260 0.067 Uiso 1 1 calc R U . . .
C51 C 0.3064(2) -0.00611(18) 0.6977(2) 0.0549(8) Uani 1 1 d . . . . .
C52 C 0.2830(3) -0.0784(2) 0.7598(3) 0.0731(11) Uani 1 1 d . . . . .
H52A H 0.336568 -0.135569 0.739669 0.088 Uiso 1 1 calc R U . . .
H52B H 0.214094 -0.082030 0.770408 0.088 Uiso 1 1 calc R U . . .
C53 C 0.2844(3) -0.0524(2) 0.8385(3) 0.0739(11) Uani 1 1 d . . . . .
H53A H 0.349391 -0.088583 0.846042 0.089 Uiso 1 1 calc R U . . .
H53B H 0.224696 -0.060639 0.888622 0.089 Uiso 1 1 calc R U . . .
C54 C 0.2775(2) 0.0446(2) 0.8263(2) 0.0569(8) Uani 1 1 d . . . . .
C55 C 0.3041(2) 0.06374(18) 0.7356(2) 0.0492(7) Uani 1 1 d . . . . .
C56 C 0.33011(19) 0.13450(17) 0.68520(19) 0.0423(6) Uani 1 1 d . . . . .
H56 H 0.331017 0.181888 0.709260 0.051 Uiso 1 1 calc R U . . .
N23 N 0.20273(17) 0.99681(14) 0.42180(15) 0.0426(5) Uani 1 1 d D . . . .
H23 H 0.193(2) 0.9533(17) 0.4017(18) 0.051 Uiso 1 1 d D U . . .
N34 N 0.27631(17) 0.82553(14) 0.17305(14) 0.0409(5) Uani 1 1 d D . . . .
H34 H 0.251(2) 0.8298(19) 0.2280(14) 0.049 Uiso 1 1 d D U . . .
O10 O 0.15220(13) 0.41328(11) 0.83983(11) 0.0399(4) Uani 1 1 d . . . . .
O13 O 0.17425(13) 0.58505(11) 0.76971(11) 0.0404(4) Uani 1 1 d . . . . .
O20 O 0.19356(13) 0.88588(11) 0.57384(12) 0.0445(4) Uani 1 1 d . . . . .
O25 O 0.28523(17) 1.09632(13) 0.39592(14) 0.0550(5) Uani 1 1 d . . . . .
O33 O 0.37249(17) 0.86638(14) 0.04494(13) 0.0561(5) Uani 1 1 d . . . . .
O37 O 0.31813(13) 0.65284(11) 0.23892(12) 0.0422(4) Uani 1 1 d . . . . .
O44 O 0.32656(12) 0.35696(11) 0.44524(11) 0.0385(4) Uani 1 1 d . . . . .
O47 O 0.37666(13) 0.20774(11) 0.55528(12) 0.0420(4) Uani 1 1 d . . . . .
C57 C 0.28168(19) 0.40277(16) 0.63800(16) 0.0365(5) Uani 1 1 d . . . . .
H57A H 0.355356 0.384887 0.628626 0.055 Uiso 1 1 calc R U . . .
H57B H 0.268880 0.357509 0.617651 0.055 Uiso 1 1 calc R U . . .
H57C H 0.239272 0.410603 0.698073 0.055 Uiso 1 1 calc R U . . .
C59 C 0.32252(17) 0.52998(15) 0.55457(16) 0.0334(5) Uani 1 1 d . . . . .
H59 H 0.388985 0.506901 0.557680 0.040 Uiso 1 1 calc R U . . .
C60 C 0.29790(17) 0.60811(15) 0.51139(15) 0.0317(5) Uani 1 1 d . . . . .
C61 C 0.38142(18) 0.65088(15) 0.47028(17) 0.0356(5) Uani 1 1 d . . . . .
C64 C 0.4311(2) 0.77459(18) 0.3844(2) 0.0488(7) Uani 1 1 d . . . . .
H64A H 0.488358 0.752786 0.404698 0.059 Uiso 1 1 calc R U . . .
H64B H 0.393494 0.836627 0.400315 0.059 Uiso 1 1 calc R U . . .
C65 C 0.4760(2) 0.76914(18) 0.2906(2) 0.0535(8) Uani 1 1 d . . . . .
H65A H 0.420033 0.778953 0.270519 0.064 Uiso 1 1 calc R U . A 1
H65B H 0.509557 0.814799 0.264834 0.064 Uiso 1 1 calc R U . A 1
O66 O 0.55097(14) 0.68409(12) 0.26706(14) 0.0518(5) Uani 0.678(3) 1 d D U P B 1
C67 C 0.5797(4) 0.6671(4) 0.1865(4) 0.0512(15) Uani 0.678(3) 1 d D U P B 1
C68 C 0.6279(4) 0.5792(4) 0.1677(4) 0.0500(15) Uani 0.678(3) 1 d D U P B 1
H68 H 0.641185 0.537218 0.209453 0.060 Uiso 0.678(3) 1 calc R U P B 1
C69 C 0.6561(3) 0.5531(3) 0.0888(4) 0.0495(12) Uani 0.678(3) 1 d D U P B 1
H69 H 0.689253 0.492787 0.075750 0.059 Uiso 0.678(3) 1 calc R U P B 1
C70 C 0.6367(3) 0.6138(3) 0.0276(3) 0.0462(10) Uani 0.678(3) 1 d D U P B 1
C71 C 0.5890(3) 0.7016(3) 0.0467(3) 0.0479(11) Uani 0.678(3) 1 d D U P B 1
H71 H 0.575655 0.743335 0.004797 0.057 Uiso 0.678(3) 1 calc R U P B 1
C72 C 0.5603(3) 0.7291(3) 0.1265(3) 0.0490(12) Uani 0.678(3) 1 d D U P B 1
H72 H 0.527939 0.789373 0.139649 0.059 Uiso 0.678(3) 1 calc R U P B 1
O73 O 0.6635(2) 0.5909(2) -0.0522(2) 0.0566(8) Uani 0.678(3) 1 d D U P B 1
C74 C 0.6343(4) 0.5163(4) -0.0560(4) 0.0586(12) Uani 0.678(3) 1 d D U P B 1
H74A H 0.580762 0.506861 -0.001504 0.070 Uiso 0.678(3) 1 calc R U P B 1
H74B H 0.695543 0.462589 -0.069340 0.070 Uiso 0.678(3) 1 calc R U P B 1
C75 C 0.5926(4) 0.5369(3) -0.1231(3) 0.0529(11) Uani 0.678(3) 1 d D U P B 1
H75A H 0.642749 0.553944 -0.175743 0.063 Uiso 0.678(3) 1 calc R U P B 1
H75B H 0.580955 0.484718 -0.133816 0.063 Uiso 0.678(3) 1 calc R U P B 1
O76 O 0.4967(3) 0.6072(2) -0.0958(2) 0.0497(9) Uani 0.678(3) 1 d D U P B 1
C77 C 0.4608(5) 0.6367(4) -0.1635(4) 0.0619(14) Uani 0.678(3) 1 d D U P B 1
H77A H 0.454246 0.587257 -0.184057 0.074 Uiso 0.678(3) 1 calc R U P B 1
H77B H 0.510909 0.660517 -0.210595 0.074 Uiso 0.678(3) 1 calc R U P B 1
C78 C 0.3577(4) 0.7061(4) -0.1305(4) 0.0673(14) Uani 0.678(3) 1 d D U P B 1
H78A H 0.356924 0.741726 -0.089777 0.081 Uiso 0.678(3) 1 calc R U P B 1
H78B H 0.345316 0.745283 -0.177178 0.081 Uiso 0.678(3) 1 calc R U P B 1
O79 O 0.2795(2) 0.6675(2) -0.0916(2) 0.0591(9) Uani 0.678(3) 1 d D U P B 1
C80 C 0.1809(4) 0.7313(4) -0.0566(3) 0.0556(12) Uani 0.678(3) 1 d D U P B 1
H80A H 0.175547 0.780655 -0.097436 0.067 Uiso 0.678(3) 1 calc R U P B 1
H80B H 0.176554 0.754097 -0.005954 0.067 Uiso 0.678(3) 1 calc R U P B 1
C81 C 0.0860(5) 0.6989(5) -0.0319(5) 0.0638(16) Uani 0.678(3) 1 d D U P B 1
H81A H 0.020223 0.743826 -0.000300 0.077 Uiso 0.678(3) 1 calc R U P B 1
H81B H 0.081381 0.683568 -0.082008 0.077 Uiso 0.678(3) 1 calc R U P B 1
O82 O 0.10895(17) 0.62219(18) 0.02033(14) 0.0667(6) Uani 0.678(3) 1 d D U P B 1
O66' O 0.55097(14) 0.68409(12) 0.26706(14) 0.0518(5) Uani 0.322(3) 1 d D U P B 2
C67' C 0.5851(7) 0.6478(8) 0.1865(6) 0.043(2) Uani 0.322(3) 1 d D U P B 2
C68' C 0.6416(8) 0.5580(8) 0.1745(8) 0.043(2) Uani 0.322(3) 1 d D U P B 2
H68' H 0.662452 0.524417 0.217515 0.052 Uiso 0.322(3) 1 calc R U P B 2
C69' C 0.6677(7) 0.5172(7) 0.1008(6) 0.047(2) Uani 0.322(3) 1 d D U P B 2
H69' H 0.705785 0.456428 0.095056 0.056 Uiso 0.322(3) 1 calc R U P B 2
C70' C 0.6393(5) 0.5631(7) 0.0356(6) 0.0536(18) Uani 0.322(3) 1 d D U P B 2
C71' C 0.5848(6) 0.6499(7) 0.0452(6) 0.0525(19) Uani 0.322(3) 1 d D U P B 2
H71' H 0.564437 0.682871 0.001824 0.063 Uiso 0.322(3) 1 calc R U P B 2
C72' C 0.5583(7) 0.6914(7) 0.1199(6) 0.050(2) Uani 0.322(3) 1 d D U P B 2
H72' H 0.520287 0.752156 0.124732 0.060 Uiso 0.322(3) 1 calc R U P B 2
O73' O 0.6695(6) 0.5150(6) -0.0349(5) 0.0647(18) Uani 0.322(3) 1 d D U P B 2
C74' C 0.6515(7) 0.5542(7) -0.1061(6) 0.058(2) Uani 0.322(3) 1 d D U P B 2
H74C H 0.695918 0.514003 -0.153644 0.069 Uiso 0.322(3) 1 calc R U P B 2
H74D H 0.671018 0.608318 -0.120735 0.069 Uiso 0.322(3) 1 calc R U P B 2
C75' C 0.5372(10) 0.5770(9) -0.0930(9) 0.050(2) Uani 0.322(3) 1 d D U P B 2
H75C H 0.525392 0.528317 -0.109992 0.059 Uiso 0.322(3) 1 calc R U P B 2
H75D H 0.490793 0.590416 -0.033694 0.059 Uiso 0.322(3) 1 calc R U P B 2
O76' O 0.5205(5) 0.6516(4) -0.1453(4) 0.0530(15) Uani 0.322(3) 1 d D U P B 2
C77' C 0.4260(9) 0.6736(8) -0.1577(8) 0.055(2) Uani 0.322(3) 1 d D U P B 2
H77C H 0.423839 0.620553 -0.175915 0.066 Uiso 0.322(3) 1 calc R U P B 2
H77D H 0.427713 0.717587 -0.204116 0.066 Uiso 0.322(3) 1 calc R U P B 2
C78' C 0.3258(7) 0.7096(6) -0.0821(6) 0.0409(16) Uani 0.322(3) 1 d D U P B 2
H78C H 0.315507 0.664870 -0.036543 0.049 Uiso 0.322(3) 1 calc R U P B 2
H78D H 0.325156 0.761943 -0.060258 0.049 Uiso 0.322(3) 1 calc R U P B 2
O79' O 0.2495(4) 0.7315(4) -0.1172(3) 0.0390(12) Uani 0.322(3) 1 d D U P B 2
C80' C 0.1447(7) 0.7732(7) -0.0620(6) 0.049(2) Uani 0.322(3) 1 d D U P B 2
H80C H 0.105748 0.820902 -0.090302 0.059 Uiso 0.322(3) 1 calc R U P B 2
H80D H 0.140614 0.795204 -0.011079 0.059 Uiso 0.322(3) 1 calc R U P B 2
C81' C 0.1085(13) 0.6867(10) -0.0429(11) 0.065(3) Uani 0.322(3) 1 d D U P B 2
H81C H 0.035635 0.709358 -0.038406 0.078 Uiso 0.322(3) 1 calc R U P B 2
H81D H 0.148894 0.653916 -0.095699 0.078 Uiso 0.322(3) 1 calc R U P B 2
O82' O 0.10895(17) 0.62219(18) 0.02033(14) 0.0667(6) Uani 0.322(3) 1 d D U P B 2
C83 C 0.0702(2) 0.6386(2) 0.10424(18) 0.0520(7) Uani 1 1 d . . . . .
C84 C 0.0148(2) 0.7205(2) 0.13990(18) 0.0491(7) Uani 1 1 d . . . . .
H84 H 0.003943 0.771265 0.105210 0.059 Uiso 1 1 calc R U . . .
C85 C -0.02486(19) 0.72811(19) 0.22645(17) 0.0422(6) Uani 1 1 d . . . . .
H85 H -0.063415 0.784056 0.250887 0.051 Uiso 1 1 calc R U . . .
C86 C -0.00825(18) 0.65451(17) 0.27684(17) 0.0384(6) Uani 1 1 d . . . . .
C87 C 0.04851(19) 0.57214(19) 0.24082(18) 0.0439(6) Uani 1 1 d . . . . .
H87 H 0.060090 0.521528 0.275548 0.053 Uiso 1 1 calc R U . . .
C88 C 0.0875(2) 0.5642(2) 0.15556(19) 0.0489(7) Uani 1 1 d . . . . .
H88 H 0.126233 0.508168 0.131318 0.059 Uiso 1 1 calc R U . . .
C90 C -0.08927(18) 0.73916(16) 0.40104(17) 0.0370(6) Uani 1 1 d . . . . .
H90A H -0.157321 0.769493 0.396524 0.044 Uiso 1 1 calc R U . . .
H90B H -0.043898 0.775901 0.372352 0.044 Uiso 1 1 calc R U . . .
C91 C -0.10340(17) 0.72508(16) 0.49132(16) 0.0356(5) Uani 1 1 d . . . . .
H91A H -0.146100 0.780891 0.521111 0.043 Uiso 1 1 calc R U . . .
H91B H -0.140842 0.682002 0.517540 0.043 Uiso 1 1 calc R U . . .
C93 C 0.02211(18) 0.62399(16) 0.54760(17) 0.0371(6) Uani 1 1 d . . . . .
C95 C 0.13039(17) 0.59496(15) 0.54701(15) 0.0307(5) Uani 1 1 d . . . . .
C96 C 0.20025(17) 0.64102(15) 0.50796(15) 0.0305(5) Uani 1 1 d . . . . .
H96 H 0.181380 0.694792 0.479033 0.037 Uiso 1 1 calc R U . . .
C97 C 0.15900(17) 0.51776(15) 0.58872(15) 0.0308(5) Uani 1 1 d . . . . .
H97 H 0.111358 0.485973 0.615566 0.037 Uiso 1 1 calc R U . . .
N58 N 0.25380(14) 0.48627(12) 0.59218(12) 0.0305(4) Uani 1 1 d . . . . .
N63 N 0.35996(15) 0.72380(13) 0.42522(15) 0.0394(5) Uani 1 1 d D . . . .
H63 H 0.3004(18) 0.7409(18) 0.4196(18) 0.047 Uiso 1 1 d D U . . .
N92 N -0.00317(14) 0.69320(13) 0.49983(13) 0.0321(4) Uani 1 1 d D . . . .
H92 H 0.0399(19) 0.7236(16) 0.4727(16) 0.038 Uiso 1 1 d D U . . .
O62 O 0.46358(12) 0.61793(11) 0.48137(12) 0.0416(4) Uani 1 1 d . . . . .
O89 O -0.04292(13) 0.65544(11) 0.36286(11) 0.0388(4) Uani 1 1 d . . . . .
O94 O -0.03697(15) 0.58360(15) 0.59164(16) 0.0700(7) Uani 1 1 d . . . . .
Cl1 Cl 0.14131(4) 0.82986(3) 0.38483(3) 0.03038(14) Uani 1 1 d . . . . .
C1S C 0.0277(10) 0.9515(5) 0.1723(7) 0.139(4) Uani 0.623(3) 1 d D U P C 1
H1S1 H 0.099725 0.911786 0.160096 0.167 Uiso 0.623(3) 1 calc R U P C 1
H1S2 H -0.018085 0.925442 0.221012 0.167 Uiso 0.623(3) 1 calc R U P C 1
Cl2 Cl 0.00018(16) 0.94807(14) 0.09250(17) 0.1153(9) Uani 0.623(3) 1 d D U P C 1
Cl3 Cl 0.0199(2) 1.04593(16) 0.20366(12) 0.1182(10) Uani 0.623(3) 1 d D U P C 1
C1S' C 0.019(4) 0.9895(13) 0.1382(14) 0.139(6) Uani 0.171(3) 1 d D U P D 2
H1S3 H -0.026008 0.979117 0.115073 0.167 Uiso 0.171(3) 1 calc R U P D 2
H1S4 H 0.092302 0.962613 0.100514 0.167 Uiso 0.171(3) 1 calc R U P D 2
Cl2' Cl -0.0012(7) 0.9452(5) 0.2302(5) 0.101(3) Uani 0.171(3) 1 d D U P D 2
Cl3' Cl -0.0086(7) 1.1056(5) 0.1432(6) 0.128(4) Uani 0.171(3) 1 d D U P D 2

loop_
_atom_site_aniso_label
_atom_site_aniso_U_11
_atom_site_aniso_U_22
_atom_site_aniso_U_33
_atom_site_aniso_U_23
_atom_site_aniso_U_13
_atom_site_aniso_U_12
C1 0.0530(18) 0.0543(18) 0.068(2) 0.0245(16) -0.0301(16) -0.0299(15)
C2 0.079(2) 0.072(2) 0.079(3) 0.035(2) -0.038(2) -0.037(2)
C3 0.065(2) 0.076(2) 0.065(2) 0.0330(19) -0.0295(18) -0.0265(18)
C4 0.0371(15) 0.068(2) 0.0502(18) 0.0193(15) -0.0171(13) -0.0193(14)
C5 0.0363(15) 0.080(2) 0.0436(17) 0.0129(15) -0.0147(13) -0.0185(15)
C6 0.0315(14) 0.0658(18) 0.0428(16) 0.0060(13) -0.0128(12) -0.0155(13)
C7 0.0294(13) 0.0533(16) 0.0419(15) 0.0133(12) -0.0158(11) -0.0185(12)
C8 0.0325(13) 0.0505(16) 0.0478(16) 0.0125(12) -0.0182(12) -0.0212(12)
C9 0.0334(14) 0.0564(17) 0.0533(17) 0.0169(14) -0.0182(13) -0.0223(13)
C11 0.0363(14) 0.0491(15) 0.0394(15) 0.0033(12) -0.0126(11) -0.0197(12)
C12 0.0319(13) 0.0453(14) 0.0386(14) 0.0008(11) -0.0122(11) -0.0180(11)
C14 0.0360(13) 0.0350(13) 0.0403(14) -0.0019(11) -0.0129(11) -0.0145(11)
C15 0.0327(13) 0.0405(14) 0.0466(15) -0.0025(11) -0.0137(11) -0.0161(11)
C16 0.0341(13) 0.0375(13) 0.0502(16) -0.0020(11) -0.0173(12) -0.0113(11)
C17 0.0375(13) 0.0335(13) 0.0447(15) -0.0015(11) -0.0142(11) -0.0149(11)
C18 0.0352(13) 0.0399(14) 0.0518(16) 0.0001(12) -0.0162(12) -0.0195(11)
C19 0.0353(13) 0.0394(14) 0.0499(16) 0.0001(11) -0.0187(12) -0.0150(11)
C21 0.0362(14) 0.0370(13) 0.0519(16) -0.0029(12) -0.0169(12) -0.0089(11)
C22 0.0427(15) 0.0361(14) 0.0540(17) -0.0024(12) -0.0203(13) -0.0085(12)
C24 0.0480(15) 0.0312(13) 0.0605(18) 0.0090(12) -0.0264(14) -0.0170(12)
C26 0.0441(15) 0.0369(14) 0.0549(17) 0.0120(12) -0.0209(13) -0.0181(12)
C27 0.0597(19) 0.0577(18) 0.065(2) 0.0115(15) -0.0234(16) -0.0368(16)
C28 0.060(2) 0.073(2) 0.064(2) 0.0128(17) -0.0150(17) -0.0409(18)
C29 0.0528(17) 0.0574(18) 0.0485(17) 0.0145(14) -0.0146(14) -0.0278(15)
C30 0.0437(15) 0.0389(14) 0.0478(16) 0.0158(12) -0.0209(13) -0.0152(12)
C31 0.0386(14) 0.0330(13) 0.0493(16) 0.0105(11) -0.0183(12) -0.0133(11)
C32 0.0353(14) 0.0396(14) 0.0426(16) 0.0084(11) -0.0158(12) -0.0082(11)
C35 0.0519(16) 0.0473(15) 0.0467(16) 0.0000(12) -0.0240(13) -0.0163(13)
C36 0.0398(14) 0.0414(14) 0.0507(16) 0.0028(12) -0.0234(12) -0.0159(12)
C38 0.0282(12) 0.0364(13) 0.0427(14) 0.0001(11) -0.0110(11) -0.0120(10)
C39 0.0264(12) 0.0374(13) 0.0418(14) -0.0033(10) -0.0133(10) -0.0112(10)
C40 0.0235(11) 0.0389(13) 0.0400(14) -0.0036(10) -0.0080(10) -0.0145(10)
C41 0.0286(12) 0.0315(12) 0.0409(14) -0.0015(10) -0.0122(10) -0.0105(10)
C42 0.0231(12) 0.0417(14) 0.0539(16) 0.0032(12) -0.0149(11) -0.0102(10)
C43 0.0242(12) 0.0435(14) 0.0589(17) 0.0049(12) -0.0130(12) -0.0163(11)
C45 0.0261(12) 0.0374(13) 0.0492(16) -0.0003(11) -0.0123(11) -0.0070(10)
C46 0.0367(14) 0.0351(13) 0.0579(18) -0.0035(12) -0.0189(13) -0.0082(11)
C48 0.0327(13) 0.0302(12) 0.0666(19) 0.0091(12) -0.0259(13) -0.0117(10)
C49 0.0437(15) 0.0341(13) 0.076(2) 0.0057(13) -0.0339(15) -0.0131(12)
C50 0.0565(18) 0.0315(14) 0.096(3) 0.0083(15) -0.0452(18) -0.0177(13)
C51 0.0510(17) 0.0385(15) 0.090(3) 0.0176(15) -0.0405(17) -0.0233(13)
C52 0.084(2) 0.0499(18) 0.109(3) 0.0281(19) -0.056(2) -0.0392(18)
C53 0.089(3) 0.0505(19) 0.103(3) 0.0348(19) -0.055(2) -0.0407(19)
C54 0.0551(18) 0.0499(17) 0.076(2) 0.0268(16) -0.0346(17) -0.0307(15)
C55 0.0398(15) 0.0387(14) 0.078(2) 0.0150(14) -0.0328(15) -0.0186(12)
C56 0.0327(13) 0.0335(13) 0.0665(19) 0.0074(12) -0.0249(13) -0.0141(11)
N23 0.0446(13) 0.0334(11) 0.0512(14) -0.0009(10) -0.0182(11) -0.0145(10)
N34 0.0418(12) 0.0409(12) 0.0404(12) 0.0034(10) -0.0168(10) -0.0149(10)
O10 0.0355(9) 0.0447(10) 0.0392(10) 0.0057(8) -0.0139(8) -0.0161(8)
O13 0.0344(9) 0.0426(10) 0.0466(11) 0.0071(8) -0.0154(8) -0.0192(8)
O20 0.0388(10) 0.0348(9) 0.0621(12) 0.0057(8) -0.0205(9) -0.0162(8)
O25 0.0674(13) 0.0425(11) 0.0651(14) 0.0038(9) -0.0278(11) -0.0286(10)
O33 0.0651(13) 0.0589(13) 0.0405(12) 0.0098(9) -0.0194(10) -0.0217(11)
O37 0.0336(9) 0.0407(10) 0.0532(11) 0.0103(8) -0.0188(8) -0.0155(8)
O44 0.0253(8) 0.0356(9) 0.0508(11) 0.0035(8) -0.0129(8) -0.0099(7)
O47 0.0418(10) 0.0333(9) 0.0546(12) 0.0048(8) -0.0212(9) -0.0157(8)
C57 0.0315(12) 0.0339(12) 0.0420(14) 0.0090(10) -0.0146(11) -0.0121(10)
C59 0.0244(11) 0.0328(12) 0.0430(14) 0.0008(10) -0.0132(10) -0.0099(10)
C60 0.0240(11) 0.0308(12) 0.0398(14) 0.0004(10) -0.0115(10) -0.0099(9)
C61 0.0266(12) 0.0315(12) 0.0500(15) 0.0036(11) -0.0157(11) -0.0119(10)
C64 0.0305(13) 0.0395(14) 0.082(2) 0.0179(14) -0.0276(14) -0.0192(12)
C65 0.0316(14) 0.0458(16) 0.078(2) 0.0287(15) -0.0228(14) -0.0185(12)
O66 0.0310(9) 0.0486(11) 0.0670(13) 0.0239(10) -0.0194(9) -0.0139(8)
C67 0.026(2) 0.050(3) 0.067(3) 0.021(2) -0.0165(19) -0.0124(18)
C68 0.033(2) 0.047(3) 0.071(3) 0.028(2) -0.025(2) -0.021(2)
C69 0.039(2) 0.039(2) 0.075(3) 0.023(2) -0.0263(19) -0.0236(19)
C70 0.036(2) 0.041(2) 0.070(2) 0.013(2) -0.0249(18) -0.0231(18)
C71 0.0276(18) 0.038(2) 0.067(3) 0.022(2) -0.0127(17) -0.0153(17)
C72 0.0284(18) 0.034(2) 0.064(3) 0.022(2) -0.0081(17) -0.0096(19)
O73 0.0628(17) 0.0477(16) 0.079(2) 0.0124(14) -0.0380(15) -0.0335(14)
C74 0.050(2) 0.050(2) 0.077(3) -0.003(2) -0.020(2) -0.023(2)
C75 0.048(2) 0.056(2) 0.051(2) -0.014(2) -0.007(2) -0.022(2)
O76 0.049(2) 0.056(2) 0.0450(17) -0.0044(16) -0.0152(17) -0.0197(16)
C77 0.061(3) 0.065(3) 0.057(3) 0.005(2) -0.016(2) -0.028(2)
C78 0.056(3) 0.055(3) 0.076(3) 0.019(3) -0.017(3) -0.020(2)
O79 0.0529(17) 0.0555(19) 0.0614(19) 0.0068(15) -0.0143(15) -0.0221(15)
C80 0.050(3) 0.068(3) 0.050(2) 0.010(2) -0.021(2) -0.024(2)
C81 0.056(3) 0.108(3) 0.045(3) -0.017(2) -0.013(2) -0.047(3)
O82 0.0556(12) 0.1054(18) 0.0476(12) -0.0157(12) -0.0152(10) -0.0349(12)
O66' 0.0310(9) 0.0486(11) 0.0670(13) 0.0239(10) -0.0194(9) -0.0139(8)
C67' 0.025(3) 0.046(4) 0.059(3) 0.029(3) -0.018(3) -0.023(3)
C68' 0.029(3) 0.052(4) 0.061(4) 0.017(4) -0.026(3) -0.023(3)
C69' 0.035(3) 0.055(4) 0.061(4) 0.014(4) -0.026(3) -0.024(3)
C70' 0.045(3) 0.055(3) 0.064(3) 0.007(3) -0.022(3) -0.023(3)
C71' 0.042(3) 0.055(4) 0.061(3) 0.015(3) -0.024(3) -0.018(3)
C72' 0.031(3) 0.046(4) 0.068(3) 0.016(3) -0.015(3) -0.017(3)
O73' 0.060(3) 0.071(3) 0.061(3) -0.006(3) -0.022(3) -0.017(3)
C74' 0.053(4) 0.067(4) 0.051(4) 0.006(3) -0.027(3) -0.011(3)
C75' 0.046(4) 0.056(4) 0.054(4) -0.001(3) -0.022(3) -0.023(3)
O76' 0.042(3) 0.055(3) 0.059(3) 0.005(3) -0.015(3) -0.020(2)
C77' 0.047(4) 0.049(4) 0.059(4) -0.005(4) -0.016(4) -0.009(4)
C78' 0.039(3) 0.047(3) 0.045(3) -0.001(3) -0.022(3) -0.016(3)
O79' 0.027(2) 0.048(3) 0.036(3) 0.003(2) -0.016(2) -0.004(2)
C80' 0.032(4) 0.068(4) 0.045(4) -0.001(4) -0.014(3) -0.013(3)
C81' 0.047(4) 0.096(4) 0.048(4) 0.001(4) -0.008(4) -0.031(4)
O82' 0.0556(12) 0.1054(18) 0.0476(12) -0.0157(12) -0.0152(10) -0.0349(12)
C83 0.0354(15) 0.084(2) 0.0455(17) -0.0153(15) -0.0097(13) -0.0297(15)
C84 0.0418(15) 0.071(2) 0.0464(17) 0.0012(14) -0.0202(13) -0.0286(14)
C85 0.0326(13) 0.0507(15) 0.0498(16) -0.0028(12) -0.0184(12) -0.0170(12)
C86 0.0273(12) 0.0476(15) 0.0463(15) -0.0024(12) -0.0143(11) -0.0181(11)
C87 0.0288(13) 0.0527(16) 0.0569(18) -0.0076(13) -0.0133(12) -0.0218(12)
C88 0.0334(14) 0.0649(19) 0.0552(18) -0.0118(15) -0.0112(13) -0.0259(13)
C90 0.0263(12) 0.0348(12) 0.0517(16) -0.0007(11) -0.0177(11) -0.0089(10)
C91 0.0221(11) 0.0364(13) 0.0458(15) -0.0020(11) -0.0112(10) -0.0086(10)
C93 0.0231(12) 0.0382(13) 0.0503(15) 0.0059(11) -0.0139(11) -0.0138(10)
C95 0.0235(11) 0.0301(11) 0.0389(13) -0.0017(10) -0.0111(10) -0.0096(9)
C96 0.0238(11) 0.0300(11) 0.0370(13) 0.0013(10) -0.0108(10) -0.0100(9)
C97 0.0247(11) 0.0347(12) 0.0339(13) 0.0000(10) -0.0094(10) -0.0134(10)
N58 0.0243(9) 0.0293(10) 0.0366(11) 0.0016(8) -0.0102(8) -0.0101(8)
N63 0.0239(10) 0.0346(11) 0.0615(15) 0.0119(10) -0.0193(10) -0.0139(9)
N92 0.0223(10) 0.0334(10) 0.0422(12) 0.0044(9) -0.0129(9) -0.0127(8)
O62 0.0254(9) 0.0375(9) 0.0657(12) 0.0105(8) -0.0227(8) -0.0136(7)
O89 0.0346(9) 0.0364(9) 0.0457(11) -0.0015(8) -0.0149(8) -0.0124(7)
O94 0.0373(11) 0.0698(14) 0.1104(19) 0.0500(13) -0.0393(12) -0.0361(11)
Cl1 0.0240(3) 0.0272(3) 0.0364(3) 0.0018(2) -0.0066(2) -0.0116(2)
C1S 0.140(6) 0.068(4) 0.161(7) 0.031(6) -0.041(6) -0.015(5)
Cl2 0.0963(14) 0.0926(14) 0.160(2) -0.0229(13) -0.0294(13) -0.0494(11)
Cl3 0.148(2) 0.1194(17) 0.0724(12) -0.0161(11) 0.0036(12) -0.0753(15)
C1S' 0.137(8) 0.093(8) 0.142(8) 0.012(8) -0.023(8) -0.029(8)
Cl2' 0.113(5) 0.093(4) 0.087(5) 0.015(4) -0.026(4) -0.043(4)
Cl3' 0.111(6) 0.097(5) 0.140(7) 0.022(5) -0.024(5) -0.034(4)

loop_
_atom_type_symbol
_atom_type_description
_atom_type_scat_dispersion_real
_atom_type_scat_dispersion_imag
_atom_type_scat_source
C C 0.0181 0.0091 'International Tables Vol C Tables 4.2.6.8 and 6.1.1.4'
H H 0.0000 0.0000 'International Tables Vol C Tables 4.2.6.8 and 6.1.1.4'
N N 0.0311 0.0180 'International Tables Vol C Tables 4.2.6.8 and 6.1.1.4'
O O 0.0492 0.0322 'International Tables Vol C Tables 4.2.6.8 and 6.1.1.4'
Cl Cl 0.3639 0.7018 'International Tables Vol C Tables 4.2.6.8 and 6.1.1.4'

loop_
_geom_angle_atom_site_label_1
_geom_angle_atom_site_label_2
_geom_angle_atom_site_label_3
_geom_angle
_geom_angle_site_symmetry_1
_geom_angle_site_symmetry_3
_geom_angle_publ_flag
C54 C1 C9 134.9(3) . . ?
C54 C1 C2 119.0(3) . . ?
C9 C1 C2 106.0(3) . . ?
C1 C2 C3 105.3(3) . . ?
C1 C2 H2A 110.7 . . ?
C3 C2 H2A 110.7 . . ?
C1 C2 H2B 110.7 . . ?
C3 C2 H2B 110.7 . . ?
H2A C2 H2B 108.8 . . ?
C4 C3 C2 103.0(3) . . ?
C4 C3 H3A 111.2 . . ?
C2 C3 H3A 111.2 . . ?
C4 C3 H3B 111.2 . . ?
C2 C3 H3B 111.2 . . ?
H3A C3 H3B 109.1 . . ?
C5 C4 C9 121.1(3) . . ?
C5 C4 C3 127.7(3) . . ?
C9 C4 C3 111.2(3) . . ?
C4 C5 C6 120.1(3) . . ?
C4 C5 H5 120.0 . . ?
C6 C5 H5 120.0 . . ?
C7 C6 C5 119.3(3) . . ?
C7 C6 H6 120.4 . . ?
C5 C6 H6 120.4 . . ?
O10 C7 C6 123.2(3) . . ?
O10 C7 C8 115.7(2) . . ?
C6 C7 C8 121.1(3) . . ?
C7 C8 C9 119.5(3) . . ?
C7 C8 H8 120.3 . . ?
C9 C8 H8 120.3 . . ?
C8 C9 C4 119.0(3) . . ?
C8 C9 C1 131.8(3) . . ?
C4 C9 C1 108.9(3) . . ?
O10 C11 C12 110.1(2) . . ?
O10 C11 H11A 109.6 . . ?
C12 C11 H11A 109.6 . . ?
O10 C11 H11B 109.6 . . ?
C12 C11 H11B 109.6 . . ?
H11A C11 H11B 108.2 . . ?
O13 C12 C11 107.9(2) . . ?
O13 C12 H12A 110.1 . . ?
C11 C12 H12A 110.1 . . ?
O13 C12 H12B 110.1 . . ?
C11 C12 H12B 110.1 . . ?
H12A C12 H12B 108.4 . . ?
O13 C14 C15 125.2(2) . . ?
O13 C14 C19 115.3(2) . . ?
C15 C14 C19 119.6(2) . . ?
C14 C15 C16 120.5(2) . . ?
C14 C15 H15 119.8 . . ?
C16 C15 H15 119.8 . . ?
C17 C16 C15 120.3(2) . . ?
C17 C16 H16 119.8 . . ?
C15 C16 H16 119.8 . . ?
O20 C17 C16 125.4(2) . . ?
O20 C17 C18 115.5(2) . . ?
C16 C17 C18 119.1(2) . . ?
C19 C18 C17 120.5(2) . . ?
C19 C18 H18 119.7 . . ?
C17 C18 H18 119.7 . . ?
C18 C19 C14 120.0(2) . . ?
C18 C19 H19 120.0 . . ?
C14 C19 H19 120.0 . . ?
O20 C21 C22 108.1(2) . . ?
O20 C21 H21A 110.1 . . ?
C22 C21 H21A 110.1 . . ?
O20 C21 H21B 110.1 . . ?
C22 C21 H21B 110.1 . . ?
H21A C21 H21B 108.4 . . ?
N23 C22 C21 111.6(2) . . ?
N23 C22 H22A 109.3 . . ?
C21 C22 H22A 109.3 . . ?
N23 C22 H22B 109.3 . . ?
C21 C22 H22B 109.3 . . ?
H22A C22 H22B 108.0 . . ?
O25 C24 N23 122.0(3) . . ?
O25 C24 C26 120.9(2) . . ?
N23 C24 C26 117.1(2) . . ?
C27 C26 C31 119.0(3) . . ?
C27 C26 C24 118.0(3) . . ?
C31 C26 C24 122.9(2) . . ?
C28 C27 C26 120.5(3) . . ?
C28 C27 H27 119.8 . . ?
C26 C27 H27 119.8 . . ?
C27 C28 C29 120.7(3) . . ?
C27 C28 H28 119.6 . . ?
C29 C28 H28 119.6 . . ?
C28 C29 C30 119.9(3) . . ?
C28 C29 H29 120.1 . . ?
C30 C29 H29 120.1 . . ?
C31 C30 C29 119.0(3) . . ?
C31 C30 C32 123.5(2) . . ?
C29 C30 C32 117.4(3) . . ?
C30 C31 C26 120.8(2) . . ?
C30 C31 H31 119.6 . . ?
C26 C31 H31 119.6 . . ?
O33 C32 N34 121.8(3) . . ?
O33 C32 C30 121.6(2) . . ?
N34 C32 C30 116.5(2) . . ?
N34 C35 C36 110.5(2) . . ?
N34 C35 H35A 109.5 . . ?
C36 C35 H35A 109.5 . . ?
N34 C35 H35B 109.5 . . ?
C36 C35 H35B 109.5 . . ?
H35A C35 H35B 108.1 . . ?
O37 C36 C35 107.0(2) . . ?
O37 C36 H36A 110.3 . . ?
C35 C36 H36A 110.3 . . ?
O37 C36 H36B 110.3 . . ?
C35 C36 H36B 110.3 . . ?
H36A C36 H36B 108.6 . . ?
O37 C38 C43 116.1(2) . . ?
O37 C38 C39 124.5(2) . . ?
C43 C38 C39 119.4(2) . . ?
C40 C39 C38 119.6(2) . . ?
C40 C39 H39 120.2 . . ?
C38 C39 H39 120.2 . . ?
C41 C40 C39 120.7(2) . . ?
C41 C40 H40 119.7 . . ?
C39 C40 H40 119.7 . . ?
O44 C41 C40 116.9(2) . . ?
O44 C41 C42 123.4(2) . . ?
C40 C41 C42 119.7(2) . . ?
C43 C42 C41 119.8(2) . . ?
C43 C42 H42 120.1 . . ?
C41 C42 H42 120.1 . . ?
C42 C43 C38 120.7(2) . . ?
C42 C43 H43 119.6 . . ?
C38 C43 H43 119.6 . . ?
O44 C45 C46 108.10(19) . . ?
O44 C45 H45A 110.1 . . ?
C46 C45 H45A 110.1 . . ?
O44 C45 H45B 110.1 . . ?
C46 C45 H45B 110.1 . . ?
H45A C45 H45B 108.4 . . ?
O47 C46 C45 108.7(2) . . ?
O47 C46 H46A 110.0 . . ?
C45 C46 H46A 110.0 . . ?
O47 C46 H46B 110.0 . . ?
C45 C46 H46B 110.0 . . ?
H46A C46 H46B 108.3 . . ?
O47 C48 C56 115.4(2) . . ?
O47 C48 C49 122.8(3) . . ?
C56 C48 C49 121.8(2) . . ?
C50 C49 C48 117.9(3) . . ?
C50 C49 H49 121.1 . . ?
C48 C49 H49 121.1 . . ?
C51 C50 C49 121.1(3) . . ?
C51 C50 H50 119.5 . . ?
C49 C50 H50 119.5 . . ?
C50 C51 C55 121.0(3) . . ?
C50 C51 C52 127.2(3) . . ?
C55 C51 C52 111.7(3) . . ?
C51 C52 C53 103.8(3) . . ?
C51 C52 H52A 111.0 . . ?
C53 C52 H52A 111.0 . . ?
C51 C52 H52B 111.0 . . ?
C53 C52 H52B 111.0 . . ?
H52A C52 H52B 109.0 . . ?
C52 C53 C54 106.5(3) . . ?
C52 C53 H53A 110.4 . . ?
C54 C53 H53A 110.4 . . ?
C52 C53 H53B 110.4 . . ?
C54 C53 H53B 110.4 . . ?
H53A C53 H53B 108.6 . . ?
C1 C54 C55 135.1(3) . . ?
C1 C54 C53 119.4(3) . . ?
C55 C54 C53 105.5(3) . . ?
C51 C55 C56 118.8(3) . . ?
C51 C55 C54 109.7(3) . . ?
C56 C55 C54 131.5(3) . . ?
C48 C56 C55 119.3(3) . . ?
C48 C56 H56 120.3 . . ?
C55 C56 H56 120.3 . . ?
C24 N23 C22 121.7(2) . . ?
C24 N23 H23 120.6(19) . . ?
C22 N23 H23 117.5(19) . . ?
C32 N34 C35 121.0(2) . . ?
C32 N34 H34 121(2) . . ?
C35 N34 H34 117(2) . . ?
C7 O10 C11 116.2(2) . . ?
C14 O13 C12 116.89(19) . . ?
C17 O20 C21 117.64(19) . . ?
C38 O37 C36 116.96(18) . . ?
C41 O44 C45 116.01(18) . . ?
C48 O47 C46 116.6(2) . . ?
N58 C57 H57A 109.5 . . ?
N58 C57 H57B 109.5 . . ?
H57A C57 H57B 109.5 . . ?
N58 C57 H57C 109.5 . . ?
H57A C57 H57C 109.5 . . ?
H57B C57 H57C 109.5 . . ?
N58 C59 C60 120.9(2) . . ?
N58 C59 H59 119.5 . . ?
C60 C59 H59 119.5 . . ?
C59 C60 C96 118.7(2) . . ?
C59 C60 C61 116.5(2) . . ?
C96 C60 C61 124.8(2) . . ?
O62 C61 N63 124.2(2) . . ?
O62 C61 C60 119.0(2) . . ?
N63 C61 C60 116.8(2) . . ?
N63 C64 C65 112.4(2) . . ?
N63 C64 H64A 109.1 . . ?
C65 C64 H64A 109.1 . . ?
N63 C64 H64B 109.1 . . ?
C65 C64 H64B 109.1 . . ?
H64A C64 H64B 107.9 . . ?
O66' C65 C64 108.8(2) . . ?
O66 C65 C64 108.8(2) . . ?
O66 C65 H65A 109.9 . . ?
C64 C65 H65A 109.9 . . ?
O66 C65 H65B 109.9 . . ?
C64 C65 H65B 109.9 . . ?
H65A C65 H65B 108.3 . . ?
C67 O66 C65 112.7(3) . . ?
O66 C67 C72 124.8(5) . . ?
O66 C67 C68 114.1(5) . . ?
C72 C67 C68 121.0(6) . . ?
C69 C68 C67 119.6(5) . . ?
C69 C68 H68 120.2 . . ?
C67 C68 H68 120.2 . . ?
C68 C69 C70 120.5(5) . . ?
C68 C69 H69 119.7 . . ?
C70 C69 H69 119.7 . . ?
O73 C70 C71 117.8(4) . . ?
O73 C70 C69 122.6(5) . . ?
C71 C70 C69 119.6(5) . . ?
C70 C71 C72 120.5(4) . . ?
C70 C71 H71 119.7 . . ?
C72 C71 H71 119.7 . . ?
C67 C72 C71 118.7(5) . . ?
C67 C72 H72 120.6 . . ?
C71 C72 H72 120.6 . . ?
C70 O73 C74 113.7(4) . . ?
O73 C74 C75 107.0(4) . . ?
O73 C74 H74A 110.3 . . ?
C75 C74 H74A 110.3 . . ?
O73 C74 H74B 110.3 . . ?
C75 C74 H74B 110.3 . . ?
H74A C74 H74B 108.6 . . ?
O76 C75 C74 108.2(4) . . ?
O76 C75 H75A 110.1 . . ?
C74 C75 H75A 110.1 . . ?
O76 C75 H75B 110.1 . . ?
C74 C75 H75B 110.1 . . ?
H75A C75 H75B 108.4 . . ?
C75 O76 C77 109.8(4) . . ?
O76 C77 C78 107.8(5) . . ?
O76 C77 H77A 110.2 . . ?
C78 C77 H77A 110.2 . . ?
O76 C77 H77B 110.2 . . ?
C78 C77 H77B 110.2 . . ?
H77A C77 H77B 108.5 . . ?
O79 C78 C77 109.7(4) . . ?
O79 C78 H78A 109.7 . . ?
C77 C78 H78A 109.7 . . ?
O79 C78 H78B 109.7 . . ?
C77 C78 H78B 109.7 . . ?
H78A C78 H78B 108.2 . . ?
C78 O79 C80 111.3(4) . . ?
O79 C80 C81 115.5(5) . . ?
O79 C80 H80A 108.4 . . ?
C81 C80 H80A 108.4 . . ?
O79 C80 H80B 108.4 . . ?
C81 C80 H80B 108.4 . . ?
H80A C80 H80B 107.5 . . ?
O82 C81 C80 102.6(5) . . ?
O82 C81 H81A 111.2 . . ?
C80 C81 H81A 111.2 . . ?
O82 C81 H81B 111.2 . . ?
C80 C81 H81B 111.2 . . ?
H81A C81 H81B 109.2 . . ?
C83 O82 C81 114.5(4) . . ?
C65 O66' C67' 122.6(5) . . ?
C72' C67' C68' 114.8(10) . . ?
C72' C67' O66' 125.9(10) . . ?
C68' C67' O66' 118.9(10) . . ?
C69' C68' C67' 121.6(11) . . ?
C69' C68' H68' 119.2 . . ?
C67' C68' H68' 119.2 . . ?
C70' C69' C68' 121.8(10) . . ?
C70' C69' H69' 119.1 . . ?
C68' C69' H69' 119.1 . . ?
C71' C70' C69' 118.0(9) . . ?
C71' C70' O73' 125.4(10) . . ?
C69' C70' O73' 116.6(9) . . ?
C70' C71' C72' 120.2(9) . . ?
C70' C71' H71' 119.9 . . ?
C72' C71' H71' 119.9 . . ?
C67' C72' C71' 123.5(10) . . ?
C67' C72' H72' 118.2 . . ?
C71' C72' H72' 118.2 . . ?
C74' O73' C70' 122.1(9) . . ?
O73' C74' C75' 111.9(9) . . ?
O73' C74' H74C 109.2 . . ?
C75' C74' H74C 109.2 . . ?
O73' C74' H74D 109.2 . . ?
C75' C74' H74D 109.2 . . ?
H74C C74' H74D 107.9 . . ?
O76' C75' C74' 103.6(8) . . ?
O76' C75' H75C 111.0 . . ?
C74' C75' H75C 111.0 . . ?
O76' C75' H75D 111.0 . . ?
C74' C75' H75D 111.0 . . ?
H75C C75' H75D 109.0 . . ?
C75' O76' C77' 113.6(8) . . ?
O76' C77' C78' 116.2(9) . . ?
O76' C77' H77C 108.2 . . ?
C78' C77' H77C 108.2 . . ?
O76' C77' H77D 108.2 . . ?
C78' C77' H77D 108.2 . . ?
H77C C77' H77D 107.4 . . ?
O79' C78' C77' 101.7(7) . . ?
O79' C78' H78C 111.4 . . ?
C77' C78' H78C 111.4 . . ?
O79' C78' H78D 111.4 . . ?
C77' C78' H78D 111.4 . . ?
H78C C78' H78D 109.3 . . ?
C78' O79' C80' 115.7(7) . . ?
O79' C80' C81' 95.9(9) . . ?
O79' C80' H80C 112.6 . . ?
C81' C80' H80C 112.6 . . ?
O79' C80' H80D 112.6 . . ?
C81' C80' H80D 112.6 . . ?
H80C C80' H80D 110.1 . . ?
O82' C81' C80' 131.0(14) . . ?
O82' C81' H81C 104.5 . . ?
C80' C81' H81C 104.5 . . ?
O82' C81' H81D 104.5 . . ?
C80' C81' H81D 104.5 . . ?
H81C C81' H81D 105.7 . . ?
C83 O82' C81' 124.6(9) . . ?
O82' C83 C84 125.4(3) . . ?
O82 C83 C84 125.4(3) . . ?
O82' C83 C88 114.8(3) . . ?
O82 C83 C88 114.8(3) . . ?
C84 C83 C88 119.8(3) . . ?
C83 C84 C85 120.0(3) . . ?
C83 C84 H84 120.0 . . ?
C85 C84 H84 120.0 . . ?
C86 C85 C84 120.1(3) . . ?
C86 C85 H85 120.0 . . ?
C84 C85 H85 120.0 . . ?
O89 C86 C85 124.4(2) . . ?
O89 C86 C87 115.7(2) . . ?
C85 C86 C87 119.9(3) . . ?
C88 C87 C86 120.3(3) . . ?
C88 C87 H87 119.9 . . ?
C86 C87 H87 119.9 . . ?
C87 C88 C83 120.0(3) . . ?
C87 C88 H88 120.0 . . ?
C83 C88 H88 120.0 . . ?
O89 C90 C91 108.21(19) . . ?
O89 C90 H90A 110.1 . . ?
C91 C90 H90A 110.1 . . ?
O89 C90 H90B 110.1 . . ?
C91 C90 H90B 110.1 . . ?
H90A C90 H90B 108.4 . . ?
N92 C91 C90 111.09(19) . . ?
N92 C91 H91A 109.4 . . ?
C90 C91 H91A 109.4 . . ?
N92 C91 H91B 109.4 . . ?
C90 C91 H91B 109.4 . . ?
H91A C91 H91B 108.0 . . ?
O94 C93 N92 123.8(2) . . ?
O94 C93 C95 118.9(2) . . ?
N92 C93 C95 117.3(2) . . ?
C97 C95 C96 119.3(2) . . ?
C97 C95 C93 116.3(2) . . ?
C96 C95 C93 124.5(2) . . ?
C95 C96 C60 119.6(2) . . ?
C95 C96 H96 120.2 . . ?
C60 C96 H96 120.2 . . ?
N58 C97 C95 120.9(2) . . ?
N58 C97 H97 119.5 . . ?
C95 C97 H97 119.5 . . ?
C59 N58 C97 120.6(2) . . ?
C59 N58 C57 120.10(19) . . ?
C97 N58 C57 119.29(18) . . ?
C61 N63 C64 123.3(2) . . ?
C61 N63 H63 117.3(19) . . ?
C64 N63 H63 119.4(19) . . ?
C93 N92 C91 122.67(19) . . ?
C93 N92 H92 120.8(17) . . ?
C91 N92 H92 116.5(17) . . ?
C86 O89 C90 117.27(19) . . ?
Cl2 C1S Cl3 121.6(6) . . ?
Cl2 C1S H1S1 106.9 . . ?
Cl3 C1S H1S1 106.9 . . ?
Cl2 C1S H1S2 106.9 . . ?
Cl3 C1S H1S2 106.9 . . ?
H1S1 C1S H1S2 106.7 . . ?
Cl2' C1S' Cl3' 110.0(14) . . ?
Cl2' C1S' H1S3 109.7 . . ?
Cl3' C1S' H1S3 109.7 . . ?
Cl2' C1S' H1S4 109.7 . . ?
Cl3' C1S' H1S4 109.7 . . ?
H1S3 C1S' H1S4 108.2 . . ?

loop_
_geom_bond_atom_site_label_1
_geom_bond_atom_site_label_2
_geom_bond_distance
_geom_bond_site_symmetry_2
_geom_bond_publ_flag
C1 C54 1.348(5) . ?
C1 C9 1.482(4) . ?
C1 C2 1.520(4) . ?
C2 C3 1.533(6) . ?
C2 H2A 0.9900 . ?
C2 H2B 0.9900 . ?
C3 C4 1.499(4) . ?
C3 H3A 0.9900 . ?
C3 H3B 0.9900 . ?
C4 C5 1.373(5) . ?
C4 C9 1.402(4) . ?
C5 C6 1.393(4) . ?
C5 H5 0.9500 . ?
C6 C7 1.388(4) . ?
C6 H6 0.9500 . ?
C7 O10 1.384(3) . ?
C7 C8 1.392(4) . ?
C8 C9 1.394(4) . ?
C8 H8 0.9500 . ?
C11 O10 1.423(3) . ?
C11 C12 1.499(3) . ?
C11 H11A 0.9900 . ?
C11 H11B 0.9900 . ?
C12 O13 1.438(3) . ?
C12 H12A 0.9900 . ?
C12 H12B 0.9900 . ?
C14 O13 1.375(3) . ?
C14 C15 1.376(4) . ?
C14 C19 1.393(3) . ?
C15 C16 1.400(4) . ?
C15 H15 0.9500 . ?
C16 C17 1.382(3) . ?
C16 H16 0.9500 . ?
C17 O20 1.373(3) . ?
C17 C18 1.394(4) . ?
C18 C19 1.390(4) . ?
C18 H18 0.9500 . ?
C19 H19 0.9500 . ?
C21 O20 1.434(3) . ?
C21 C22 1.499(4) . ?
C21 H21A 0.9900 . ?
C21 H21B 0.9900 . ?
C22 N23 1.461(4) . ?
C22 H22A 0.9900 . ?
C22 H22B 0.9900 . ?
C24 O25 1.236(3) . ?
C24 N23 1.345(3) . ?
C24 C26 1.499(4) . ?
C26 C27 1.393(4) . ?
C26 C31 1.398(4) . ?
C27 C28 1.371(5) . ?
C27 H27 0.9500 . ?
C28 C29 1.388(5) . ?
C28 H28 0.9500 . ?
C29 C30 1.400(4) . ?
C29 H29 0.9500 . ?
C30 C31 1.389(4) . ?
C30 C32 1.502(4) . ?
C31 H31 0.9500 . ?
C32 O33 1.229(3) . ?
C32 N34 1.344(3) . ?
C35 N34 1.453(3) . ?
C35 C36 1.507(4) . ?
C35 H35A 0.9900 . ?
C35 H35B 0.9900 . ?
C36 O37 1.428(3) . ?
C36 H36A 0.9900 . ?
C36 H36B 0.9900 . ?
C38 O37 1.372(3) . ?
C38 C43 1.388(3) . ?
C38 C39 1.392(3) . ?
C39 C40 1.387(3) . ?
C39 H39 0.9500 . ?
C40 C41 1.385(3) . ?
C40 H40 0.9500 . ?
C41 O44 1.384(3) . ?
C41 C42 1.389(3) . ?
C42 C43 1.383(4) . ?
C42 H42 0.9500 . ?
C43 H43 0.9500 . ?
C45 O44 1.431(3) . ?
C45 C46 1.498(3) . ?
C45 H45A 0.9900 . ?
C45 H45B 0.9900 . ?
C46 O47 1.426(3) . ?
C46 H46A 0.9900 . ?
C46 H46B 0.9900 . ?
C48 O47 1.379(3) . ?
C48 C56 1.389(4) . ?
C48 C49 1.398(4) . ?
C49 C50 1.395(4) . ?
C49 H49 0.9500 . ?
C50 C51 1.371(5) . ?
C50 H50 0.9500 . ?
C51 C55 1.400(4) . ?
C51 C52 1.501(4) . ?
C52 C53 1.523(5) . ?
C52 H52A 0.9900 . ?
C52 H52B 0.9900 . ?
C53 C54 1.537(4) . ?
C53 H53A 0.9900 . ?
C53 H53B 0.9900 . ?
C54 C55 1.478(5) . ?
C55 C56 1.402(4) . ?
C56 H56 0.9500 . ?
N23 H23 0.93(2) . ?
N34 H34 0.88(2) . ?
C57 N58 1.479(3) . ?
C57 H57A 0.9800 . ?
C57 H57B 0.9800 . ?
C57 H57C 0.9800 . ?
C59 N58 1.343(3) . ?
C59 C60 1.383(3) . ?
C59 H59 0.9500 . ?
C60 C96 1.387(3) . ?
C60 C61 1.508(3) . ?
C61 O62 1.236(3) . ?
C61 N63 1.331(3) . ?
C64 N63 1.460(3) . ?
C64 C65 1.502(4) . ?
C64 H64A 0.9900 . ?
C64 H64B 0.9900 . ?
C65 O66' 1.433(3) . ?
C65 O66 1.433(3) . ?
C65 H65A 0.9900 . ?
C65 H65B 0.9900 . ?
O66 C67 1.342(6) . ?
C67 C72 1.380(7) . ?
C67 C68 1.386(7) . ?
C68 C69 1.364(7) . ?
C68 H68 0.9500 . ?
C69 C70 1.386(6) . ?
C69 H69 0.9500 . ?
C70 O73 1.365(6) . ?
C70 C71 1.382(6) . ?
C71 C72 1.387(7) . ?
C71 H71 0.9500 . ?
C72 H72 0.9500 . ?
O73 C74 1.455(6) . ?
C74 C75 1.490(7) . ?
C74 H74A 0.9900 . ?
C74 H74B 0.9900 . ?
C75 O76 1.428(6) . ?
C75 H75A 0.9900 . ?
C75 H75B 0.9900 . ?
O76 C77 1.443(7) . ?
C77 C78 1.492(7) . ?
C77 H77A 0.9900 . ?
C77 H77B 0.9900 . ?
C78 O79 1.396(6) . ?
C78 H78A 0.9900 . ?
C78 H78B 0.9900 . ?
O79 C80 1.413(6) . ?
C80 C81 1.558(7) . ?
C80 H80A 0.9900 . ?
C80 H80B 0.9900 . ?
C81 O82 1.449(7) . ?
C81 H81A 0.9900 . ?
C81 H81B 0.9900 . ?
O82 C83 1.374(4) . ?
O66' C67' 1.440(11) . ?
C67' C72' 1.394(12) . ?
C67' C68' 1.408(12) . ?
C68' C69' 1.400(12) . ?
C68' H68' 0.9500 . ?
C69' C70' 1.394(12) . ?
C69' H69' 0.9500 . ?
C70' C71' 1.358(12) . ?
C70' O73' 1.401(11) . ?
C71' C72' 1.418(13) . ?
C71' H71' 0.9500 . ?
C72' H72' 0.9500 . ?
O73' C74' 1.390(10) . ?
C74' C75' 1.535(12) . ?
C74' H74C 0.9900 . ?
C74' H74D 0.9900 . ?
C75' O76' 1.410(11) . ?
C75' H75C 0.9900 . ?
C75' H75D 0.9900 . ?
O76' C77' 1.428(12) . ?
C77' C78' 1.526(12) . ?
C77' H77C 0.9900 . ?
C77' H77D 0.9900 . ?
C78' O79' 1.425(9) . ?
C78' H78C 0.9900 . ?
C78' H78D 0.9900 . ?
O79' C80' 1.432(10) . ?
C80' C81' 1.627(14) . ?
C80' H80C 0.9900 . ?
C80' H80D 0.9900 . ?
C81' O82' 1.397(13) . ?
C81' H81C 0.9900 . ?
C81' H81D 0.9900 . ?
O82' C83 1.374(4) . ?
C83 C84 1.388(4) . ?
C83 C88 1.400(4) . ?
C84 C85 1.391(4) . ?
C84 H84 0.9500 . ?
C85 C86 1.380(4) . ?
C85 H85 0.9500 . ?
C86 O89 1.378(3) . ?
C86 C87 1.399(4) . ?
C87 C88 1.371(4) . ?
C87 H87 0.9500 . ?
C88 H88 0.9500 . ?
C90 O89 1.431(3) . ?
C90 C91 1.497(4) . ?
C90 H90A 0.9900 . ?
C90 H90B 0.9900 . ?
C91 N92 1.463(3) . ?
C91 H91A 0.9900 . ?
C91 H91B 0.9900 . ?
C93 O94 1.221(3) . ?
C93 N92 1.329(3) . ?
C93 C95 1.511(3) . ?
C95 C97 1.370(3) . ?
C95 C96 1.386(3) . ?
C96 H96 0.9500 . ?
C97 N58 1.348(3) . ?
C97 H97 0.9500 . ?
N63 H63 0.88(2) . ?
N92 H92 0.88(2) . ?
C1S Cl2 1.630(7) . ?
C1S Cl3 1.676(6) . ?
C1S H1S1 0.9900 . ?
C1S H1S2 0.9900 . ?
C1S' Cl2' 1.607(19) . ?
C1S' Cl3' 1.802(19) . ?
C1S' H1S3 0.9900 . ?
C1S' H1S4 0.9900 . ?

loop_
_geom_hbond_atom_site_label_D
_geom_hbond_atom_site_label_H
_geom_hbond_atom_site_label_A
_geom_hbond_distance_DH
_geom_hbond_distance_HA
_geom_hbond_distance_DA
_geom_hbond_angle_DHA
_geom_hbond_site_symmetry_A
_geom_hbond_publ_flag
N23 H23 Cl1 0.93(2) 2.50(2) 3.408(2) 166(3) . yes
N34 H34 Cl1 0.88(2) 2.55(2) 3.410(2) 165(3) . yes
N63 H63 Cl1 0.88(2) 2.57(2) 3.414(2) 164(2) . yes
N92 H92 Cl1 0.88(2) 2.60(2) 3.4698(19) 170(2) . yes
C31 H31 Cl1 0.95 2.76 3.622(3) 151.4 . yes
C96 H96 Cl1 0.95 2.57 3.519(2) 173.2 . yes

loop_
_geom_torsion_atom_site_label_1
_geom_torsion_atom_site_label_2
_geom_torsion_atom_site_label_3
_geom_torsion_atom_site_label_4
_geom_torsion
_geom_torsion_site_symmetry_1
_geom_torsion_site_symmetry_2
_geom_torsion_site_symmetry_3
_geom_torsion_site_symmetry_4
_geom_torsion_publ_flag
C54 C1 C2 C3 161.6(3) . . . . ?
C9 C1 C2 C3 -21.1(4) . . . . ?
C1 C2 C3 C4 23.4(4) . . . . ?
C2 C3 C4 C5 160.4(3) . . . . ?
C2 C3 C4 C9 -18.1(4) . . . . ?
C9 C4 C5 C6 -0.4(4) . . . . ?
C3 C4 C5 C6 -178.8(3) . . . . ?
C4 C5 C6 C7 -0.4(4) . . . . ?
C5 C6 C7 O10 -179.5(2) . . . . ?
C5 C6 C7 C8 0.5(4) . . . . ?
O10 C7 C8 C9 -179.7(2) . . . . ?
C6 C7 C8 C9 0.3(4) . . . . ?
C7 C8 C9 C4 -1.1(4) . . . . ?
C7 C8 C9 C1 172.0(3) . . . . ?
C5 C4 C9 C8 1.1(4) . . . . ?
C3 C4 C9 C8 179.8(2) . . . . ?
C5 C4 C9 C1 -173.4(3) . . . . ?
C3 C4 C9 C1 5.3(3) . . . . ?
C54 C1 C9 C8 13.3(6) . . . . ?
C2 C1 C9 C8 -163.4(3) . . . . ?
C54 C1 C9 C4 -173.1(3) . . . . ?
C2 C1 C9 C4 10.2(3) . . . . ?
O10 C11 C12 O13 -76.1(2) . . . . ?
O13 C14 C15 C16 -178.7(2) . . . . ?
C19 C14 C15 C16 0.9(4) . . . . ?
C14 C15 C16 C17 0.2(4) . . . . ?
C15 C16 C17 O20 179.3(2) . . . . ?
C15 C16 C17 C18 -1.1(4) . . . . ?
O20 C17 C18 C19 -179.4(2) . . . . ?
C16 C17 C18 C19 0.9(4) . . . . ?
C17 C18 C19 C14 0.1(4) . . . . ?
O13 C14 C19 C18 178.6(2) . . . . ?
C15 C14 C19 C18 -1.0(4) . . . . ?
O20 C21 C22 N23 71.3(3) . . . . ?
O25 C24 C26 C27 14.1(4) . . . . ?
N23 C24 C26 C27 -164.8(3) . . . . ?
O25 C24 C26 C31 -164.2(3) . . . . ?
N23 C24 C26 C31 16.8(4) . . . . ?
C31 C26 C27 C28 0.0(4) . . . . ?
C24 C26 C27 C28 -178.4(3) . . . . ?
C26 C27 C28 C29 -1.0(5) . . . . ?
C27 C28 C29 C30 0.1(5) . . . . ?
C28 C29 C30 C31 1.8(4) . . . . ?
C28 C29 C30 C32 -174.9(3) . . . . ?
C29 C30 C31 C26 -2.8(4) . . . . ?
C32 C30 C31 C26 173.8(2) . . . . ?
C27 C26 C31 C30 1.9(4) . . . . ?
C24 C26 C31 C30 -179.8(2) . . . . ?
C31 C30 C32 O33 164.8(2) . . . . ?
C29 C30 C32 O33 -18.6(4) . . . . ?
C31 C30 C32 N34 -17.7(4) . . . . ?
C29 C30 C32 N34 158.9(2) . . . . ?
N34 C35 C36 O37 -62.9(3) . . . . ?
O37 C38 C39 C40 174.9(2) . . . . ?
C43 C38 C39 C40 -3.7(4) . . . . ?
C38 C39 C40 C41 1.1(4) . . . . ?
C39 C40 C41 O44 -179.3(2) . . . . ?
C39 C40 C41 C42 1.9(4) . . . . ?
O44 C41 C42 C43 179.0(2) . . . . ?
C40 C41 C42 C43 -2.2(4) . . . . ?
C41 C42 C43 C38 -0.5(4) . . . . ?
O37 C38 C43 C42 -175.3(2) . . . . ?
C39 C38 C43 C42 3.4(4) . . . . ?
O44 C45 C46 O47 -76.3(3) . . . . ?
O47 C48 C49 C50 -179.2(2) . . . . ?
C56 C48 C49 C50 -0.4(4) . . . . ?
C48 C49 C50 C51 -0.1(4) . . . . ?
C49 C50 C51 C55 1.5(4) . . . . ?
C49 C50 C51 C52 -177.0(3) . . . . ?
C50 C51 C52 C53 169.1(3) . . . . ?
C55 C51 C52 C53 -9.6(4) . . . . ?
C51 C52 C53 C54 15.7(4) . . . . ?
C9 C1 C54 C55 6.6(6) . . . . ?
C2 C1 C54 C55 -177.1(3) . . . . ?
C9 C1 C54 C53 -172.9(3) . . . . ?
C2 C1 C54 C53 3.5(4) . . . . ?
C52 C53 C54 C1 163.0(3) . . . . ?
C52 C53 C54 C55 -16.6(4) . . . . ?
C50 C51 C55 C56 -2.3(4) . . . . ?
C52 C51 C55 C56 176.4(3) . . . . ?
C50 C51 C55 C54 -179.6(3) . . . . ?
C52 C51 C55 C54 -0.9(3) . . . . ?
C1 C54 C55 C51 -168.6(3) . . . . ?
C53 C54 C55 C51 10.9(3) . . . . ?
C1 C54 C55 C56 14.5(6) . . . . ?
C53 C54 C55 C56 -165.9(3) . . . . ?
O47 C48 C56 C55 178.5(2) . . . . ?
C49 C48 C56 C55 -0.5(4) . . . . ?
C51 C55 C56 C48 1.7(4) . . . . ?
C54 C55 C56 C48 178.4(3) . . . . ?
O25 C24 N23 C22 4.3(4) . . . . ?
C26 C24 N23 C22 -176.7(2) . . . . ?
C21 C22 N23 C24 -155.4(2) . . . . ?
O33 C32 N34 C35 8.0(4) . . . . ?
C30 C32 N34 C35 -169.5(2) . . . . ?
C36 C35 N34 C32 156.9(2) . . . . ?
C6 C7 O10 C11 -15.8(3) . . . . ?
C8 C7 O10 C11 164.2(2) . . . . ?
C12 C11 O10 C7 -179.76(19) . . . . ?
C15 C14 O13 C12 -9.2(4) . . . . ?
C19 C14 O13 C12 171.2(2) . . . . ?
C11 C12 O13 C14 -163.7(2) . . . . ?
C16 C17 O20 C21 7.1(4) . . . . ?
C18 C17 O20 C21 -172.6(2) . . . . ?
C22 C21 O20 C17 177.8(2) . . . . ?
C43 C38 O37 C36 171.0(2) . . . . ?
C39 C38 O37 C36 -7.6(4) . . . . ?
C35 C36 O37 C38 -171.3(2) . . . . ?
C40 C41 O44 C45 152.6(2) . . . . ?
C42 C41 O44 C45 -28.6(3) . . . . ?
C46 C45 O44 C41 -161.2(2) . . . . ?
C56 C48 O47 C46 175.2(2) . . . . ?
C49 C48 O47 C46 -5.9(3) . . . . ?
C45 C46 O47 C48 177.97(19) . . . . ?
N58 C59 C60 C96 0.4(4) . . . . ?
N58 C59 C60 C61 -179.0(2) . . . . ?
C59 C60 C61 O62 -4.6(4) . . . . ?
C96 C60 C61 O62 176.1(2) . . . . ?
C59 C60 C61 N63 176.8(2) . . . . ?
C96 C60 C61 N63 -2.5(4) . . . . ?
N63 C64 C65 O66' -73.2(3) . . . . ?
N63 C64 C65 O66 -73.2(3) . . . . ?
C64 C65 O66 C67 167.5(3) . . . . ?
C65 O66 C67 C72 14.3(4) . . . . ?
C65 O66 C67 C68 -162.7(2) . . . . ?
O66 C67 C68 C69 176.7(3) . . . . ?
C72 C67 C68 C69 -0.37(14) . . . . ?
C67 C68 C69 C70 -0.16(13) . . . . ?
C68 C69 C70 O73 179.96(18) . . . . ?
C68 C69 C70 C71 0.4(3) . . . . ?
O73 C70 C71 C72 -179.7(2) . . . . ?
C69 C70 C71 C72 -0.1(4) . . . . ?
O66 C67 C72 C71 -176.1(4) . . . . ?
C68 C67 C72 C71 0.7(3) . . . . ?
C70 C71 C72 C67 -0.5(4) . . . . ?
C71 C70 O73 C74 -133.6(4) . . . . ?
C69 C70 O73 C74 46.8(4) . . . . ?
C70 O73 C74 C75 138.3(4) . . . . ?
O73 C74 C75 O76 -67.8(5) . . . . ?
C74 C75 O76 C77 172.4(4) . . . . ?
C75 O76 C77 C78 176.5(4) . . . . ?
O76 C77 C78 O79 -84.6(6) . . . . ?
C77 C78 O79 C80 177.7(5) . . . . ?
C78 O79 C80 C81 165.1(5) . . . . ?
O79 C80 C81 O82 52.5(6) . . . . ?
C80 C81 O82 C83 90.3(5) . . . . ?
C64 C65 O66' C67' 160.8(5) . . . . ?
C65 O66' C67' C72' 5.8(8) . . . . ?
C65 O66' C67' C68' -166.8(3) . . . . ?
C72' C67' C68' C69' -0.10(14) . . . . ?
O66' C67' C68' C69' 173.4(6) . . . . ?
C67' C68' C69' C70' 0.05(15) . . . . ?
C68' C69' C70' C71' 0.0(3) . . . . ?
C68' C69' C70' O73' -179.76(18) . . . . ?
C69' C70' C71' C72' 0.0(4) . . . . ?
O73' C70' C71' C72' 179.7(3) . . . . ?
C68' C67' C72' C71' 0.1(3) . . . . ?
O66' C67' C72' C71' -172.8(7) . . . . ?
C70' C71' C72' C67' -0.1(4) . . . . ?
C71' C70' O73' C74' 4.3(9) . . . . ?
C69' C70' O73' C74' -176.0(8) . . . . ?
C70' O73' C74' C75' -75.7(12) . . . . ?
O73' C74' C75' O76' 149.7(10) . . . . ?
C74' C75' O76' C77' 167.0(9) . . . . ?
C75' O76' C77' C78' 70.4(14) . . . . ?
O76' C77' C78' O79' 175.1(9) . . . . ?
C77' C78' O79' C80' -176.1(8) . . . . ?
C78' O79' C80' C81' -102.7(10) . . . . ?
O79' C80' C81' O82' 91.4(17) . . . . ?
C80' C81' O82' C83 48.9(19) . . . . ?
C81' O82' C83 C84 7.6(9) . . . . ?
C81' O82' C83 C88 -174.3(9) . . . . ?
C81 O82 C83 C84 -1.2(4) . . . . ?
C81 O82 C83 C88 176.9(3) . . . . ?
O82' C83 C84 C85 176.9(2) . . . . ?
O82 C83 C84 C85 176.9(2) . . . . ?
C88 C83 C84 C85 -1.1(4) . . . . ?
C83 C84 C85 C86 0.7(4) . . . . ?
C84 C85 C86 O89 179.0(2) . . . . ?
C84 C85 C86 C87 0.0(3) . . . . ?
O89 C86 C87 C88 -179.3(2) . . . . ?
C85 C86 C87 C88 -0.2(3) . . . . ?
C86 C87 C88 C83 -0.3(4) . . . . ?
O82' C83 C88 C87 -177.3(2) . . . . ?
O82 C83 C88 C87 -177.3(2) . . . . ?
C84 C83 C88 C87 0.9(4) . . . . ?
O89 C90 C91 N92 68.7(2) . . . . ?
O94 C93 C95 C97 7.8(4) . . . . ?
N92 C93 C95 C97 -172.6(2) . . . . ?
O94 C93 C95 C96 -171.9(3) . . . . ?
N92 C93 C95 C96 7.7(4) . . . . ?
C97 C95 C96 C60 0.3(4) . . . . ?
C93 C95 C96 C60 -180.0(2) . . . . ?
C59 C60 C96 C95 -0.5(4) . . . . ?
C61 C60 C96 C95 178.8(2) . . . . ?
C96 C95 C97 N58 0.0(4) . . . . ?
C93 C95 C97 N58 -179.8(2) . . . . ?
C60 C59 N58 C97 -0.1(4) . . . . ?
C60 C59 N58 C57 179.9(2) . . . . ?
C95 C97 N58 C59 -0.1(4) . . . . ?
C95 C97 N58 C57 179.9(2) . . . . ?
O62 C61 N63 C64 -1.1(4) . . . . ?
C60 C61 N63 C64 177.5(2) . . . . ?
C65 C64 N63 C61 110.5(3) . . . . ?
O94 C93 N92 C91 -3.8(4) . . . . ?
C95 C93 N92 C91 176.7(2) . . . . ?
C90 C91 N92 C93 -130.7(2) . . . . ?
C85 C86 O89 C90 -7.0(3) . . . . ?
C87 C86 O89 C90 172.01(19) . . . . ?
C91 C90 O89 C86 -169.95(18) . . . . ?
